data_7720906
loop_
_publ_author_name
'Khalaniya, Roman A.'
'Lyssenko, Konstantin A.'
'Shakhmukhametova, Iasmin A.'
'Shuyev, Nikita'
'Mironov, Andrei V.'
'Kulchu, Aleksandr N.'
'Polevik, Alexey O.'
'Samarin, Alexander N.'
'Bogach, Alexey V.'
'Shevelkov, Andrei V.'

_publ_section_title
;
 Completing the triad: synthesis, structure, and magnetic properties of
 kagome metals Ti<sub>3</sub>Mn<sub>3</sub>Sn<sub>4</sub>Ga and
 Hf<sub>3</sub>Mn<sub>3</sub>Sn<sub>4</sub>Ga.
;
_journal_issue 20
_journal_name_full 'Dalton transactions (Cambridge, England : 2003)'
_journal_page_first 8008
_journal_page_last 8015
_journal_paper_doi 10.1039/d6dt00557h
_journal_volume 55
_journal_year 2026
_chemical_formula_moiety 'Cl4 I Rb3 Zn'
_chemical_formula_sum 'Cl4 I Rb3 Zn'
_chemical_formula_weight 590.48
_space_group_crystal_system orthorhombic
_space_group_IT_number 63
_space_group_name_Hall '-C 2c 2'
_space_group_name_H-M_alt 'C m c m'
_atom_sites_solution_primary iterative
_audit_creation_date 2026-02-04
_audit_creation_method
;
Olex2 1.3
(compiled 2020.11.12 svn.r5f609507 for OlexSys, GUI svn.r6408)
;
_audit_update_record
;
2026-02-04 deposited with the CCDC.	2026-04-15 downloaded from the CCDC.
;
_cell_angle_alpha 90
_cell_angle_beta 90
_cell_angle_gamma 90
_cell_formula_units_Z 4
_cell_length_a 7.1693(5)
_cell_length_b 16.8387(12)
_cell_length_c 10.0487(7)
_cell_measurement_reflns_used 6965
_cell_measurement_temperature 297
_cell_measurement_theta_max 27.573
_cell_measurement_theta_min 3.088
_cell_volume 1213.10(15)
_computing_cell_refinement 'SAINT V8.40B (?, 2016)'
_computing_data_reduction 'SAINT V8.40B (?, 2016)'
_computing_molecular_graphics 'Olex2 1.3 (Dolomanov et al., 2009)'
_computing_publication_material 'Olex2 1.3 (Dolomanov et al., 2009)'
_computing_structure_refinement 'SHELXL 2019/3 (Sheldrick, 2015)'
_computing_structure_solution 'olex2.solve 1.3 (Bourhis et al., 2015)'
_diffrn_ambient_temperature 297.0
_diffrn_measured_fraction_theta_full 0.997
_diffrn_measured_fraction_theta_max 0.997
_diffrn_measurement_device_type 'Bruker APEX-II CCD'
_diffrn_measurement_method '\f and \w scans'
_diffrn_radiation_type MoK\a
_diffrn_radiation_wavelength 0.71073
_diffrn_reflns_av_R_equivalents 0.0420
_diffrn_reflns_av_unetI/netI 0.0218
_diffrn_reflns_Laue_measured_fraction_full 0.997
_diffrn_reflns_Laue_measured_fraction_max 0.997
_diffrn_reflns_limit_h_max 9
_diffrn_reflns_limit_h_min -9
_diffrn_reflns_limit_k_max 21
_diffrn_reflns_limit_k_min -21
_diffrn_reflns_limit_l_max 13
_diffrn_reflns_limit_l_min -13
_diffrn_reflns_number 11529
_diffrn_reflns_point_group_measured_fraction_full 0.997
_diffrn_reflns_point_group_measured_fraction_max 0.997
_diffrn_reflns_theta_full 25.242
_diffrn_reflns_theta_max 27.573
_diffrn_reflns_theta_min 2.419
_exptl_absorpt_coefficient_mu 17.345
_exptl_absorpt_correction_T_max 0.3462
_exptl_absorpt_correction_T_min 0.1248
_exptl_absorpt_correction_type multi-scan
_exptl_absorpt_process_details
;
SADABS-2016/2 (Bruker,2016/2) was used for absorption correction.
wR2(int) was 0.1389 before and 0.0631 after correction.
The Ratio of minimum to maximum transmission is 0.3605.
The \l/2 correction factor is Not present.
;
_exptl_crystal_colour 'clear light colourless'
_exptl_crystal_colour_lustre clear
_exptl_crystal_colour_modifier light
_exptl_crystal_colour_primary colourless
_exptl_crystal_density_diffrn 3.233
_exptl_crystal_description plate
_exptl_crystal_F_000 1048
_refine_diff_density_max 0.704
_refine_diff_density_min -0.468
_refine_diff_density_rms 0.126
_refine_ls_extinction_coef 0.00283(17)
_refine_ls_extinction_expression Fc^*^=kFc[1+0.001xFc^2^\l^3^/sin(2\q)]^-1/4^
_refine_ls_extinction_method 'SHELXL-2019/2 (Sheldrick 2019)'
_refine_ls_goodness_of_fit_ref 1.097
_refine_ls_hydrogen_treatment undef
_refine_ls_matrix_type full
_refine_ls_number_parameters 32
_refine_ls_number_reflns 796
_refine_ls_number_restraints 0
_refine_ls_restrained_S_all 1.097
_refine_ls_R_factor_all 0.0185
_refine_ls_R_factor_gt 0.0178
_refine_ls_shift/su_max 0.001
_refine_ls_shift/su_mean 0.000
_refine_ls_structure_factor_coef Fsqd
_refine_ls_weighting_details 'w=1/[\s^2^(Fo^2^)+(0.0207P)^2^+1.2261P] where P=(Fo^2^+2Fc^2^)/3'
_refine_ls_weighting_scheme calc
_refine_ls_wR_factor_gt 0.0414
_refine_ls_wR_factor_ref 0.0419
_reflns_Friedel_coverage 0.000
_reflns_number_gt 771
_reflns_number_total 796
_reflns_threshold_expression 'I > 2\s(I)'
_cod_data_source_file d6dt00557h2.cif
_cod_data_source_block rb3zncl4i
_cod_depositor_comments 'Adding full bibliography for 7720904--7720906.cif.'
_cod_database_code 7720906
_shelx_shelxl_version_number 2019/3
_shelx_space_group_comment
;
The symmetry employed for this shelxl refinement is uniquely defined
by the following loop, which should always be used as a source of
symmetry information in preference to the above space-group names.
They are only intended as comments.
;
_olex2_refinement_description
;
;
_olex2_submission_special_instructions 'No special instructions were received'

loop_
_space_group_symop_operation_xyz
'x, y, z'
'-x, -y, z+1/2'
'-x, y, -z+1/2'
'x, -y, -z'
'x+1/2, y+1/2, z'
'-x+1/2, -y+1/2, z+1/2'
'-x+1/2, y+1/2, -z+1/2'
'x+1/2, -y+1/2, -z'
'-x, -y, -z'
'x, y, -z-1/2'
'x, -y, z-1/2'
'-x, y, z'
'-x+1/2, -y+1/2, -z'
'x+1/2, y+1/2, -z-1/2'
'x+1/2, -y+1/2, z-1/2'
'-x+1/2, y+1/2, z'

loop_
_atom_site_label
_atom_site_type_symbol
_atom_site_fract_x
_atom_site_fract_y
_atom_site_fract_z
_atom_site_U_iso_or_equiv
_atom_site_adp_type
_atom_site_occupancy
_atom_site_site_symmetry_order
_atom_site_calc_flag
_atom_site_refinement_flags_posn
_atom_site_refinement_flags_adp
_atom_site_refinement_flags_occupancy
_atom_site_disorder_assembly
_atom_site_disorder_group
Rb1 Rb 1.000000 0.65724(2) 0.98327(3) 0.03938(11) Uani 1 2 d S T P . .
Rb2 Rb 0.500000 0.55632(2) 0.250000 0.03269(12) Uani 1 4 d S T P . .
Zn1 Zn 0.500000 0.68394(3) 0.750000 0.02571(13) Uani 1 4 d S T P . .
Cl1 Cl 0.500000 0.61403(5) 0.56007(8) 0.0465(2) Uani 1 2 d S T P . .
Cl2 Cl 0.75372(9) 0.76481(4) 0.750000 0.03727(18) Uani 1 2 d S T P . .
I1 I 1.000000 0.49462(2) 0.750000 0.03601(11) Uani 1 4 d S T P . .

loop_
_atom_site_aniso_label
_atom_site_aniso_U_11
_atom_site_aniso_U_22
_atom_site_aniso_U_33
_atom_site_aniso_U_23
_atom_site_aniso_U_13
_atom_site_aniso_U_12
Rb1 0.0462(2) 0.0417(2) 0.03018(19) -0.00144(12) 0.000 0.000
Rb2 0.0360(2) 0.0340(2) 0.0280(2) 0.000 0.000 0.000
Zn1 0.0267(2) 0.0276(2) 0.0228(2) 0.000 0.000 0.000
Cl1 0.0651(5) 0.0500(5) 0.0243(4) -0.0102(3) 0.000 0.000
Cl2 0.0255(3) 0.0359(4) 0.0504(5) 0.000 0.000 -0.0047(3)
I1 0.03827(17) 0.03246(16) 0.03730(18) 0.000 0.000 0.000

loop_
_atom_type_symbol
_atom_type_description
_atom_type_scat_dispersion_real
_atom_type_scat_dispersion_imag
_atom_type_scat_source
Cl Cl 0.1484 0.1585 'International Tables Vol C Tables 4.2.6.8 and 6.1.1.4'
I I -0.4742 1.8119 'International Tables Vol C Tables 4.2.6.8 and 6.1.1.4'
Rb Rb -0.9393 2.9676 'International Tables Vol C Tables 4.2.6.8 and 6.1.1.4'
Zn Zn 0.2839 1.4301 'International Tables Vol C Tables 4.2.6.8 and 6.1.1.4'

loop_
_geom_angle_atom_site_label_1
_geom_angle_atom_site_label_2
_geom_angle_atom_site_label_3
_geom_angle
_geom_angle_site_symmetry_1
_geom_angle_site_symmetry_3
_geom_angle_publ_flag
Zn1 Rb1 Zn1 112.686(9) 1_655 . ?
Zn1 Rb1 Zn1 108.155(6) 13_667 . ?
Zn1 Rb1 Zn1 108.155(6) 13_667 1_655 ?
Zn1 Rb1 Cl1 33.733(13) 13_667 6_665 ?
Cl1 Rb1 Zn1 90.264(10) 6_665 1_655 ?
Cl1 Rb1 Zn1 90.264(10) 6_665 . ?
Cl1 Rb1 Zn1 140.020(16) 10_557 1_655 ?
Cl1 Rb1 Zn1 31.379(13) 10_557 . ?
Cl1 Rb1 Zn1 102.899(15) 10_657 13_667 ?
Cl1 Rb1 Zn1 140.020(16) 10_657 . ?
Cl1 Rb1 Zn1 31.378(13) 10_657 1_655 ?
Cl1 Rb1 Zn1 102.899(15) 10_557 13_667 ?
Cl1 Rb1 Cl1 102.529(15) 10_557 6_665 ?
Cl1 Rb1 Cl1 102.529(15) 10_657 6_665 ?
Cl1 Rb1 Cl1 153.38(3) 10_557 10_657 ?
Cl1 Rb1 I1 87.086(13) 10_557 9_767 ?
Cl1 Rb1 I1 87.086(13) 10_657 9_767 ?
Cl2 Rb1 Zn1 144.235(15) 13_667 1_655 ?
Cl2 Rb1 Zn1 31.684(12) . . ?
Cl2 Rb1 Zn1 96.327(13) 3_756 13_667 ?
Cl2 Rb1 Zn1 36.087(12) 13_667 13_667 ?
Cl2 Rb1 Zn1 96.327(13) . 13_667 ?
Cl2 Rb1 Zn1 86.848(11) 13_667 . ?
Cl2 Rb1 Zn1 31.684(12) 3_756 1_655 ?
Cl2 Rb1 Zn1 36.087(12) 15_566 13_667 ?
Cl2 Rb1 Zn1 86.848(11) 15_566 1_655 ?
Cl2 Rb1 Zn1 90.079(13) 3_756 . ?
Cl2 Rb1 Zn1 90.080(13) . 1_655 ?
Cl2 Rb1 Zn1 144.235(14) 15_566 . ?
Cl2 Rb1 Cl1 67.578(15) 3_756 6_665 ?
Cl2 Rb1 Cl1 61.651(17) 3_756 10_657 ?
Cl2 Rb1 Cl1 132.170(18) 15_566 10_557 ?
Cl2 Rb1 Cl1 67.578(15) . 6_665 ?
Cl2 Rb1 Cl1 132.170(18) 13_667 10_657 ?
Cl2 Rb1 Cl1 58.742(15) 15_566 6_665 ?
Cl2 Rb1 Cl1 70.026(17) 13_667 10_557 ?
Cl2 Rb1 Cl1 58.742(15) 13_667 6_665 ?
Cl2 Rb1 Cl1 70.026(17) 15_566 10_657 ?
Cl2 Rb1 Cl1 121.442(17) 3_756 10_557 ?
Cl2 Rb1 Cl1 61.651(17) . 10_557 ?
Cl2 Rb1 Cl1 121.442(17) . 10_657 ?
Cl2 Rb1 Cl2 93.299(7) . 13_667 ?
Cl2 Rb1 Cl2 61.59(2) 3_756 . ?
Cl2 Rb1 Cl2 126.191(10) . 15_566 ?
Cl2 Rb1 Cl2 62.72(2) 15_566 13_667 ?
Cl2 Rb1 Cl2 126.191(10) 3_756 13_667 ?
Cl2 Rb1 Cl2 93.299(7) 3_756 15_566 ?
Cl2 Rb1 I1 72.807(13) 13_667 9_767 ?
Cl2 Rb1 I1 148.687(11) . 9_767 ?
Cl2 Rb1 I1 141.628(13) 15_566 . ?
Cl2 Rb1 I1 141.628(13) 13_667 . ?
Cl2 Rb1 I1 72.807(13) 15_566 9_767 ?
Cl2 Rb1 I1 87.533(13) . . ?
Cl2 Rb1 I1 148.687(11) 3_756 9_767 ?
Cl2 Rb1 I1 87.533(13) 3_756 . ?
I1 Rb1 Zn1 74.057(8) . 1_655 ?
I1 Rb1 Zn1 117.766(7) 9_767 . ?
I1 Rb1 Zn1 175.501(11) . 13_667 ?
I1 Rb1 Zn1 88.592(11) 9_767 13_667 ?
I1 Rb1 Zn1 117.765(7) 9_767 1_655 ?
I1 Rb1 Zn1 74.057(8) . . ?
I1 Rb1 Cl1 76.881(15) . 10_557 ?
I1 Rb1 Cl1 122.325(15) 9_767 6_665 ?
I1 Rb1 Cl1 150.766(16) . 6_665 ?
I1 Rb1 Cl1 76.881(15) . 10_657 ?
I1 Rb1 I1 86.910(9) . 9_767 ?
Rb1 Rb2 Rb1 138.416(12) 10_557 1_454 ?
Rb1 Rb2 Rb1 96.959(9) 1_454 1_554 ?
Rb1 Rb2 Rb1 68.088(8) 10_557 1_554 ?
Zn1 Rb2 Rb1 110.792(6) 9_666 10_557 ?
Zn1 Rb2 Rb1 110.792(6) 9_666 1_554 ?
Zn1 Rb2 Rb1 110.792(6) 9_666 1_454 ?
Cl1 Rb2 Rb1 50.198(6) . 10_557 ?
Cl1 Rb2 Rb1 127.276(7) 9_666 1_554 ?
Cl1 Rb2 Rb1 50.199(6) 10_556 1_554 ?
Cl1 Rb2 Rb1 89.164(10) 2_664 1_454 ?
Cl1 Rb2 Rb1 115.388(12) . 1_554 ?
Cl1 Rb2 Rb1 127.276(8) 9_666 1_454 ?
Cl1 Rb2 Rb1 89.164(10) 2_664 1_554 ?
Cl1 Rb2 Rb1 127.276(7) 2_664 10_557 ?
Cl1 Rb2 Rb1 89.164(10) 9_666 10_557 ?
Cl1 Rb2 Rb1 115.388(13) 10_556 10_557 ?
Cl1 Rb2 Rb1 115.388(13) . 1_454 ?
Cl1 Rb2 Rb1 50.199(6) 10_556 1_454 ?
Cl1 Rb2 Zn1 107.322(18) . 9_666 ?
Cl1 Rb2 Zn1 33.639(14) 2_664 9_666 ?
Cl1 Rb2 Zn1 107.322(18) 10_556 9_666 ?
Cl1 Rb2 Zn1 33.639(14) 9_666 9_666 ?
Cl1 Rb2 Cl1 140.96(2) 10_556 9_666 ?
Cl1 Rb2 Cl1 73.68(2) 10_556 2_664 ?
Cl1 Rb2 Cl1 73.68(2) . 9_666 ?
Cl1 Rb2 Cl1 140.96(2) . 2_664 ?
Cl1 Rb2 Cl1 145.36(4) . 10_556 ?
Cl1 Rb2 Cl1 67.28(3) 2_664 9_666 ?
Cl1 Rb2 Cl2 75.116(16) . 13_666 ?
Cl1 Rb2 Cl2 75.116(16) 10_556 15_465 ?
Cl1 Rb2 Cl2 135.909(12) 9_666 15_465 ?
Cl1 Rb2 Cl2 75.116(16) 10_556 13_666 ?
Cl1 Rb2 Cl2 135.909(12) 2_664 15_465 ?
Cl1 Rb2 Cl2 135.909(12) 2_664 13_666 ?
Cl1 Rb2 Cl2 75.116(16) . 15_465 ?
Cl1 Rb2 Cl2 135.909(12) 9_666 13_666 ?
Cl1 Rb2 I1 93.973(4) 10_556 9_766 ?
Cl1 Rb2 I1 93.973(4) . 9_666 ?
Cl1 Rb2 I1 78.828(7) 2_664 9_666 ?
Cl1 Rb2 I1 93.973(4) . 9_766 ?
Cl1 Rb2 I1 93.973(4) 10_556 9_666 ?
Cl1 Rb2 I1 78.828(7) 9_666 9_666 ?
Cl1 Rb2 I1 78.828(7) 9_666 9_766 ?
Cl1 Rb2 I1 78.828(7) 2_664 9_766 ?
Cl2 Rb2 Rb1 46.774(9) 13_666 1_554 ?
Cl2 Rb2 Rb1 46.774(9) 15_465 1_454 ?
Cl2 Rb2 Rb1 94.151(12) 15_465 10_557 ?
Cl2 Rb2 Rb1 94.151(13) 15_465 1_554 ?
Cl2 Rb2 Rb1 46.774(9) 13_666 10_557 ?
Cl2 Rb2 Rb1 94.151(12) 13_666 1_454 ?
Cl2 Rb2 Zn1 149.622(12) 15_465 9_666 ?
Cl2 Rb2 Zn1 149.622(12) 13_666 9_666 ?
Cl2 Rb2 Cl2 60.76(2) 13_666 15_465 ?
Cl2 Rb2 I1 133.836(15) 15_465 9_766 ?
Cl2 Rb2 I1 133.836(15) 13_666 9_666 ?
Cl2 Rb2 I1 73.079(13) 15_465 9_666 ?
Cl2 Rb2 I1 73.079(13) 13_666 9_766 ?
I1 Rb2 Rb1 49.793(5) 9_766 10_557 ?
I1 Rb2 Rb1 144.172(5) 9_766 1_454 ?
I1 Rb2 Rb1 144.172(5) 9_666 1_554 ?
I1 Rb2 Rb1 49.793(5) 9_666 1_454 ?
I1 Rb2 Rb1 49.793(5) 9_766 1_554 ?
I1 Rb2 Rb1 144.172(5) 9_666 10_557 ?
I1 Rb2 Zn1 76.543(7) 9_666 9_666 ?
I1 Rb2 Zn1 76.543(7) 9_766 9_666 ?
I1 Rb2 I1 153.085(15) 9_666 9_766 ?
Rb1 Zn1 Rb1 112.686(10) 10_457 10_557 ?
Rb1 Zn1 Rb1 168.019(16) 10_457 . ?
Rb1 Zn1 Rb1 90.128(15) 13_667 6_664 ?
Rb1 Zn1 Rb1 71.845(6) 13_667 . ?
Rb1 Zn1 Rb1 117.324(7) 13_667 10_457 ?
Rb1 Zn1 Rb1 65.954(9) 10_557 . ?
Rb1 Zn1 Rb1 71.844(6) 6_664 10_457 ?
Rb1 Zn1 Rb1 168.019(16) 1_455 10_557 ?
Rb1 Zn1 Rb1 71.844(6) 13_667 1_455 ?
Rb1 Zn1 Rb1 117.324(7) 6_664 . ?
Rb1 Zn1 Rb1 117.324(7) 6_664 1_455 ?
Rb1 Zn1 Rb1 112.686(9) 1_455 . ?
Rb1 Zn1 Rb1 65.954(9) 10_457 1_455 ?
Rb1 Zn1 Rb1 117.324(7) 13_667 10_557 ?
Rb1 Zn1 Rb1 71.844(6) 6_664 10_557 ?
Rb1 Zn1 Rb2 134.936(7) 13_667 9_666 ?
Rb1 Zn1 Rb2 134.936(7) 6_664 9_666 ?
Rb2 Zn1 Rb1 84.010(8) 9_666 10_557 ?
Rb2 Zn1 Rb1 84.009(8) 9_666 . ?
Rb2 Zn1 Rb1 84.010(8) 9_666 10_457 ?
Rb2 Zn1 Rb1 84.010(8) 9_666 1_455 ?
Cl1 Zn1 Rb1 114.110(14) . 1_455 ?
Cl1 Zn1 Rb1 58.798(7) 10_557 . ?
Cl1 Zn1 Rb1 114.109(14) 10_557 10_457 ?
Cl1 Zn1 Rb1 58.798(7) . 10_457 ?
Cl1 Zn1 Rb1 58.798(7) 10_557 1_455 ?
Cl1 Zn1 Rb1 166.73(3) 10_557 6_664 ?
Cl1 Zn1 Rb1 166.73(3) . 13_667 ?
Cl1 Zn1 Rb1 114.109(14) 10_557 10_557 ?
Cl1 Zn1 Rb1 114.110(14) . . ?
Cl1 Zn1 Rb1 58.798(7) . 10_557 ?
Cl1 Zn1 Rb1 76.60(3) 10_557 13_667 ?
Cl1 Zn1 Rb1 76.60(3) . 6_664 ?
Cl1 Zn1 Rb2 58.33(3) 10_557 9_666 ?
Cl1 Zn1 Rb2 58.33(3) . 9_666 ?
Cl1 Zn1 Cl1 116.67(5) 10_557 . ?
Cl1 Zn1 Cl2 108.337(15) . 3_656 ?
Cl1 Zn1 Cl2 108.338(15) 10_557 . ?
Cl1 Zn1 Cl2 108.337(15) 10_557 3_656 ?
Cl1 Zn1 Cl2 108.337(15) . . ?
Cl2 Zn1 Rb1 52.858(14) 3_656 10_457 ?
Cl2 Zn1 Rb1 64.957(14) . 6_664 ?
Cl2 Zn1 Rb1 136.792(16) . 1_455 ?
Cl2 Zn1 Rb1 52.858(14) . 10_557 ?
Cl2 Zn1 Rb1 64.957(14) . 13_667 ?
Cl2 Zn1 Rb1 52.859(14) . . ?
Cl2 Zn1 Rb1 52.858(14) 3_656 1_455 ?
Cl2 Zn1 Rb1 136.793(16) 3_656 . ?
Cl2 Zn1 Rb1 64.958(14) 3_656 6_664 ?
Cl2 Zn1 Rb1 64.958(14) 3_656 13_667 ?
Cl2 Zn1 Rb1 136.792(16) . 10_457 ?
Cl2 Zn1 Rb1 136.793(16) 3_656 10_557 ?
Cl2 Zn1 Rb2 126.82(2) . 9_666 ?
Cl2 Zn1 Rb2 126.82(2) 3_656 9_666 ?
Cl2 Zn1 Cl2 106.36(4) . 3_656 ?
Rb1 Cl1 Rb1 77.471(15) 10_557 6_664 ?
Rb1 Cl1 Rb1 153.38(3) 10_557 10_457 ?
Rb1 Cl1 Rb1 77.471(15) 10_457 6_664 ?
Rb2 Cl1 Rb1 103.295(15) 9_666 10_457 ?
Rb2 Cl1 Rb1 86.903(14) . 10_557 ?
Rb2 Cl1 Rb1 157.69(2) 9_666 6_664 ?
Rb2 Cl1 Rb1 103.295(15) 9_666 10_557 ?
Rb2 Cl1 Rb1 95.99(2) . 6_664 ?
Rb2 Cl1 Rb1 86.903(14) . 10_457 ?
Rb2 Cl1 Rb2 106.32(2) . 9_666 ?
Zn1 Cl1 Rb1 69.66(2) . 6_664 ?
Zn1 Cl1 Rb1 89.823(14) . 10_457 ?
Zn1 Cl1 Rb1 89.823(14) . 10_557 ?
Zn1 Cl1 Rb2 88.03(3) . 9_666 ?
Zn1 Cl1 Rb2 165.66(4) . . ?
Rb1 Cl2 Rb1 170.05(2) 10_557 13_667 ?
Rb1 Cl2 Rb1 170.05(2) . 6_664 ?
Rb1 Cl2 Rb1 86.700(7) 10_557 6_664 ?
Rb1 Cl2 Rb1 100.15(2) 6_664 13_667 ?
Rb1 Cl2 Rb1 85.643(19) 10_557 . ?
Rb1 Cl2 Rb1 86.700(7) . 13_667 ?
Rb1 Cl2 Rb2 101.196(15) . 13_666 ?
Rb1 Cl2 Rb2 101.196(15) 10_557 13_666 ?
Rb2 Cl2 Rb1 86.515(15) 13_666 6_664 ?
Rb2 Cl2 Rb1 86.515(15) 13_666 13_667 ?
Zn1 Cl2 Rb1 78.956(16) . 13_667 ?
Zn1 Cl2 Rb1 78.956(16) . 6_664 ?
Zn1 Cl2 Rb1 95.46(2) . 10_557 ?
Zn1 Cl2 Rb1 95.46(2) . . ?
Zn1 Cl2 Rb2 157.20(3) . 13_666 ?
Rb1 I1 Rb1 92.691(13) 2_764 9_767 ?
Rb1 I1 Rb1 174.219(10) . 2_764 ?
Rb1 I1 Rb1 93.091(9) 10_557 2_764 ?
Rb1 I1 Rb1 93.090(9) . 9_767 ?
Rb1 I1 Rb1 174.219(10) 10_557 9_767 ?
Rb1 I1 Rb1 81.129(13) . 10_557 ?
Rb1 I1 Rb2 100.183(6) . 9_766 ?
Rb1 I1 Rb2 100.183(6) . 9_666 ?
Rb1 I1 Rb2 100.183(6) 10_557 9_766 ?
Rb1 I1 Rb2 100.183(6) 10_557 9_666 ?
Rb2 I1 Rb1 80.756(6) 9_666 2_764 ?
Rb2 I1 Rb1 80.756(6) 9_766 9_767 ?
Rb2 I1 Rb1 80.756(6) 9_766 2_764 ?
Rb2 I1 Rb1 80.756(6) 9_666 9_767 ?
Rb2 I1 Rb2 153.086(15) 9_666 9_766 ?

loop_
_geom_bond_atom_site_label_1
_geom_bond_atom_site_label_2
_geom_bond_distance
_geom_bond_site_symmetry_2
_geom_bond_publ_flag
Rb1 Zn1 4.3066(3) . ?
Rb1 Zn1 4.3066(3) 1_655 ?
Rb1 Zn1 3.7863(5) 13_667 ?
Rb1 Cl1 3.9281(10) 6_665 ?
Rb1 Cl1 3.6836(3) 10_657 ?
Rb1 Cl1 3.6836(3) 10_557 ?
Rb1 Cl2 3.4486(6) . ?
Rb1 Cl2 3.4486(6) 3_756 ?
Rb1 Cl2 3.4951(6) 15_566 ?
Rb1 Cl2 3.4951(6) 13_667 ?
Rb1 I1 3.6046(4) . ?
Rb1 I1 3.7045(4) 9_767 ?
Rb2 Zn1 4.0455(7) 9_666 ?
Rb2 Cl1 3.4453(10) 9_666 ?
Rb2 Cl1 3.2638(8) 10_556 ?
Rb2 Cl1 3.4453(10) 2_664 ?
Rb2 Cl1 3.2638(8) . ?
Rb2 Cl2 3.4914(8) 15_465 ?
Rb2 Cl2 3.4914(8) 13_666 ?
Rb2 I1 3.6859(3) 9_666 ?
Rb2 I1 3.6859(3) 9_766 ?
Zn1 Cl1 2.2424(8) . ?
Zn1 Cl1 2.2424(8) 10_557 ?
Zn1 Cl2 2.2722(7) . ?
Zn1 Cl2 2.2722(7) 3_656 ?
